data_7040988
loop_
_publ_author_name
'Poulsen, Bj\/orn C'
'Estalayo-Adri\'an, Sandra'
'Blasco, Salvador'
'Bright, Sandra A.'
'Kelly, John M.'
'Williams, D. Clive'
'Gunnlaugsson, Thorfinnur'

_publ_section_title
;
 Luminescent ruthenium polypyridyl complexes with extended 'dppz' like
 ligands as DNA targeting binders and cellular agents.
;
_journal_issue 45
_journal_name_full 'Dalton transactions (Cambridge, England : 2003)'
_journal_page_first 18208
_journal_page_last 18220
_journal_paper_doi 10.1039/c6dt03792e
_journal_volume 45
_journal_year 2016
_chemical_formula_moiety 'C41 H24 N14 Ru, 2(Cl)'
_chemical_formula_sum 'C41 H24 Cl2 N14 Ru'
_chemical_formula_weight 884.70
_chemical_melting_point_gt 250
_chemical_name_systematic
'Bis(1,4,5,8-tetraazaphenanthrene)(3-methyl-pyrazino[2,3-h]dipyrido[3,2-a:2?,3?-c]phenazine)ruthenium(II) chloride '
_chemical_properties_physical ', Light-sensitive,Photo-sensitive'
_space_group_crystal_system triclinic
_space_group_IT_number 2
_space_group_name_Hall '-P 1'
_space_group_name_H-M_alt 'P -1'
_symmetry_space_group_name_Hall '-P 1'
_symmetry_space_group_name_H-M 'P -1'
_atom_sites_solution_hydrogens geom
_audit_creation_date 2016-06-29
_audit_creation_method
;
Olex2 1.2
(compiled 2016.02.16 svn.r3265 for OlexSys, GUI svn.r5155)
;
_audit_update_record
;
2016-06-30 deposited with the CCDC.
2016-10-21 downloaded from the CCDC.
;
_cell_angle_alpha 63.55(6)
_cell_angle_beta 80.88(6)
_cell_angle_gamma 88.05(6)
_cell_formula_units_Z 4
_cell_length_a 13.41(5)
_cell_length_b 20.75(7)
_cell_length_c 21.49(8)
_cell_measurement_reflns_used 3832
_cell_measurement_temperature 100(2)
_cell_measurement_theta_max 19.39
_cell_measurement_theta_min 2.31
_cell_volume 5282(3)
_computing_molecular_graphics 'Olex2 (Dolomanov et al., 2009)'
_computing_publication_material 'Olex2 (Dolomanov et al., 2009)'
_computing_structure_refinement 'ShelXL (Sheldrick, 2015)'
_diffrn_ambient_temperature 100.01
_diffrn_measured_fraction_theta_full 0.930
_diffrn_measured_fraction_theta_max 0.930
_diffrn_measurement_device_type 'Bruker APEX-II CCD'
_diffrn_measurement_method '\f and \w scans'
_diffrn_radiation_type MoK\a
_diffrn_radiation_wavelength 0.71073
_diffrn_reflns_av_R_equivalents 0.1647
_diffrn_reflns_av_unetI/netI 0.2032
_diffrn_reflns_Laue_measured_fraction_full 0.930
_diffrn_reflns_Laue_measured_fraction_max 0.930
_diffrn_reflns_limit_h_max 12
_diffrn_reflns_limit_h_min -12
_diffrn_reflns_limit_k_max 17
_diffrn_reflns_limit_k_min -20
_diffrn_reflns_limit_l_max 21
_diffrn_reflns_limit_l_min -21
_diffrn_reflns_number 40213
_diffrn_reflns_point_group_measured_fraction_full 0.930
_diffrn_reflns_point_group_measured_fraction_max 0.930
_diffrn_reflns_theta_full 20.698
_diffrn_reflns_theta_max 20.698
_diffrn_reflns_theta_min 1.539
_diffrn_standards_number 0
_exptl_absorpt_coefficient_mu 0.436
_exptl_absorpt_correction_T_max 0.7446
_exptl_absorpt_correction_T_min 0.5489
_exptl_absorpt_correction_type multi-scan
_exptl_absorpt_process_details
;
SADABS-2014/5 (Bruker,2014) was used for absorption correction.
wR2(int) was 0.1059 before and 0.0793 after correction.
The Ratio of minimum to maximum transmission is 0.7372.
The \l/2 correction factor is 0.00150.
;
_exptl_crystal_colour red
_exptl_crystal_colour_primary red
_exptl_crystal_density_diffrn 1.112
_exptl_crystal_description prism
_exptl_crystal_F_000 1782
_exptl_crystal_recrystallization_method 'Re-crystallisation from solvent'
_exptl_crystal_size_max 0.22
_exptl_crystal_size_mid 0.116
_exptl_crystal_size_min 0.079
_refine_diff_density_max 0.597
_refine_diff_density_min -0.613
_refine_diff_density_rms 0.094
_refine_ls_extinction_method none
_refine_ls_goodness_of_fit_ref 1.007
_refine_ls_hydrogen_treatment constr
_refine_ls_matrix_type full
_refine_ls_number_parameters 1047
_refine_ls_number_reflns 10142
_refine_ls_number_restraints 106
_refine_ls_restrained_S_all 1.008
_refine_ls_R_factor_all 0.2165
_refine_ls_R_factor_gt 0.0992
_refine_ls_shift/su_max 0.000
_refine_ls_shift/su_mean 0.000
_refine_ls_structure_factor_coef Fsqd
_refine_ls_weighting_details 'w=1/[\s^2^(Fo^2^)+(0.1896P)^2^+1.6332P] where P=(Fo^2^+2Fc^2^)/3'
_refine_ls_weighting_scheme calc
_refine_ls_wR_factor_gt 0.2605
_refine_ls_wR_factor_ref 0.3361
_reflns_Friedel_coverage 0.000
_reflns_number_gt 4111
_reflns_number_total 10142
_reflns_threshold_expression 'I > 2\s(I)'
_cod_data_source_file c6dt03792e2.cif
_cod_data_source_block sal49s_sq
_cod_depositor_comments
;
The following automatic conversions were performed:

'_chemical_melting_point' tag was changed to
'_chemical_melting_point_gt' since the value was specified 'more
than' ('>') a certain temperature. The value '>250' was changed to
'250' - it should be numeric and without a unit designator.

Automatic conversion script
Id: cif_fix_values 4268 2015-11-12 08:31:59Z antanas 

 Adding full bibliography for 7040988--7040989.cif.

2017-03-01
Z value and formula fixed to values more according to usual
chemical conventions.                 miguel
;
_cod_original_formula_sum 'C82 H47 Cl4 N28 Ru2'
_cod_original_formula_weight 1768.41
_cod_original_formula_moiety 'C41 H23 N14 Ru, C41 H24 N14 Ru, 4(Cl)'
_cod_original_formula_units_Z 2
_cod_original_cell_volume 5282(33)
_cod_database_code 7040988
_shelx_space_group_comment
;
The symmetry employed for this shelxl refinement is uniquely defined
by the following loop, which should always be used as a source of
symmetry information in preference to the above space-group names.
They are only intended as comments.
;
_shelx_estimated_absorpt_t_max 0.966
_shelx_estimated_absorpt_t_min 0.910
_olex2_refinement_description
;
1. Fixed Uiso
 At 1.2 times of:
  All C(H) groups
 At 1.5 times of:
  All C(H,H,H) groups
2. Restrained distances
 N9-C28 \\sim N8-C25
 with sigma of 0.02
 N8-C24 \\sim N9-C29
 with sigma of 0.02
3. Rigid bond restraints
 C47
 with sigma for 1-2 distances of 0.01 and sigma for 1-3 distances of 0.01
 C55
 with sigma for 1-2 distances of 0.01 and sigma for 1-3 distances of 0.01
 N20
 with sigma for 1-2 distances of 0.01 and sigma for 1-3 distances of 0.01
 C52
 with sigma for 1-2 distances of 0.01 and sigma for 1-3 distances of 0.01
 C59
 with sigma for 1-2 distances of 0.01 and sigma for 1-3 distances of 0.01
 C63
 with sigma for 1-2 distances of 0.01 and sigma for 1-3 distances of 0.01
 N23, C69
 with sigma for 1-2 distances of 0.01 and sigma for 1-3 distances of 0.01
 C80, C81
 with sigma for 1-2 distances of 0.01 and sigma for 1-3 distances of 0.01
 N22, C66
 with sigma for 1-2 distances of 0.01 and sigma for 1-3 distances of 0.01
 C74, C75
 with sigma for 1-2 distances of 0.01 and sigma for 1-3 distances of 0.01
 C73, C76
 with sigma for 1-2 distances of 0.01 and sigma for 1-3 distances of 0.01
 N8, C24
 with sigma for 1-2 distances of 0.01 and sigma for 1-3 distances of 0.01
 C29, C30
 with sigma for 1-2 distances of 0.01 and sigma for 1-3 distances of 0.01
 C36, C37
 with sigma for 1-2 distances of 0.01 and sigma for 1-3 distances of 0.01
4. Uiso/Uaniso restraints and constraints
Uanis(C79) \\sim Ueq: with sigma of 0.05 and sigma for terminal atoms of 0.1
Uanis(C55) \\sim Ueq: with sigma of 0.02 and sigma for terminal atoms of 0.04
Uanis(N20) \\sim Ueq: with sigma of 0.01 and sigma for terminal atoms of 0.02
Uanis(C52) \\sim Ueq: with sigma of 0.01 and sigma for terminal atoms of 0.1
Uanis(C59) \\sim Ueq: with sigma of 0.02 and sigma for terminal atoms of 0.04
Uanis(C63) \\sim Ueq: with sigma of 0.02 and sigma for terminal atoms of 0.04
Uanis(N15) \\sim Ueq: with sigma of 0.02 and sigma for terminal atoms of 0.04
Uanis(C67) \\sim Ueq: with sigma of 0.1 and sigma for terminal atoms of 0.2
Uanis(C47) \\sim Ueq, Uanis(C56) \\sim Ueq, Uanis(C40) \\sim Ueq, Uanis(C33)
\\sim Ueq: with sigma of 0.03 and sigma for terminal atoms of 0.1
Uanis(C2) \\sim Ueq: with sigma of 0.02 and sigma for terminal atoms of 0.1
Uanis(C14) \\sim Ueq: with sigma of 0.02 and sigma for terminal atoms of 0.04
Uanis(C15) \\sim Ueq: with sigma of 0.02 and sigma for terminal atoms of 0.04
Uanis(C36) \\sim Ueq: with sigma of 0.1 and sigma for terminal atoms of 0.2
5.a Aromatic/amide H refined with riding coordinates:
 C18(H18), C9(H9), C13(H13), C23(H23), C19(H19), C4(H4), C3(H3), C2(H2),
 C8(H8), C24(H24), C27(H27), C30(H30), C33(H33), C36(H36), C37(H37), C40(H40),
 C43(H43), C44(H44), C45(H45), C59(H59), C60(H60), C61(H61), C54(H54), C50(H50),
  C49(H49), C71(H71), C70(H70), C68(H68), C67(H67), C65(H65), C64(H64),
 C75(H75), C74(H74), C81(H81), C80(H80), C78(H78), C77(H77), C26(H26), C29(H29),
  C34(H34), C39(H39)
5.b Idealised Me refined as rotating group:
 C12(H12A,H12B,H12C), C53(H53A,H53B,H53C)
;
_shelx_shelxl_version_number 2014/7
_olex2_submission_special_instructions 'No special instructions were received'
_solvent_exptl_crystal_recrystallization_method 'methanol, diethylether'

loop_
_space_group_symop_operation_xyz
'x, y, z'
'-x, -y, -z'

loop_
_atom_site_label
_atom_site_type_symbol
_atom_site_fract_x
_atom_site_fract_y
_atom_site_fract_z
_atom_site_U_iso_or_equiv
_atom_site_adp_type
_atom_site_occupancy
_atom_site_site_symmetry_order
_atom_site_calc_flag
_atom_site_refinement_flags_posn
_atom_site_refinement_flags_adp
Ru1 Ru 0.71053(13) 0.22199(7) 0.65128(9) 0.0847(7) Uani 1 1 d . .
Ru2 Ru 0.32717(12) 0.26846(7) 0.17363(8) 0.0770(7) Uani 1 1 d . .
Cl2 Cl 0.3281(9) 0.7339(5) 0.0074(5) 0.250(5) Uani 1 1 d . .
Cl3 Cl 0.5362(9) 0.3921(6) 0.4424(7) 0.270(6) Uani 1 1 d . .
Cl1 Cl 0.8117(14) 0.0324(9) 0.2090(8) 0.410(11) Uani 1 1 d . .
C12 C 0.9693(14) -0.3325(8) 0.5290(10) 0.101(7) Uani 1 1 d . .
H12A H 0.9815 -0.3276 0.4809 0.151 Uiso 1 1 calc GR .
H12B H 0.9095 -0.3644 0.5556 0.151 Uiso 1 1 calc GR .
H12C H 1.0281 -0.3530 0.5519 0.151 Uiso 1 1 calc GR .
N6 N 0.7616(10) 0.1208(7) 0.6794(9) 0.067(4) Uani 1 1 d . .
C18 C 0.8335(12) -0.0190(9) 0.6977(11) 0.070(5) Uani 1 1 d . .
H18 H 0.8572 -0.0650 0.7047 0.084 Uiso 1 1 calc R .
C6 C 0.8478(11) 0.0832(9) 0.4977(13) 0.059(5) Uani 1 1 d . .
N1 N 0.7582(10) 0.2304(8) 0.5531(8) 0.076(4) Uani 1 1 d . .
N2 N 0.8658(9) 0.0736(8) 0.4387(9) 0.065(4) Uani 1 1 d . .
C7 C 0.8877(11) 0.0043(10) 0.4478(12) 0.054(5) Uani 1 1 d . .
C9 C 0.9203(11) -0.0769(12) 0.3936(13) 0.086(6) Uani 1 1 d . .
H9 H 0.9281 -0.0849 0.3529 0.104 Uiso 1 1 calc R .
N3 N 0.9447(10) -0.2038(9) 0.4602(9) 0.072(4) Uani 1 1 d . .
C11 C 0.9505(12) -0.2544(10) 0.5266(15) 0.078(6) Uani 1 1 d . .
C13 C 0.9389(12) -0.2461(10) 0.5875(11) 0.066(5) Uani 1 1 d . .
H13 H 0.9442 -0.2862 0.6313 0.079 Uiso 1 1 calc R .
N4 N 0.9196(9) -0.1798(10) 0.5842(10) 0.081(5) Uani 1 1 d . .
N5 N 0.8706(9) -0.0437(7) 0.5741(9) 0.059(4) Uani 1 1 d . .
N10 N 0.649(2) 0.2040(9) 0.7556(9) 0.099(6) Uani 1 1 d . .
N7 N 0.5665(10) 0.1820(6) 0.6594(10) 0.056(4) Uani 1 1 d . .
C23 C 0.5192(17) 0.1713(9) 0.6137(10) 0.071(6) Uani 1 1 d . .
H23 H 0.5568 0.1828 0.5684 0.086 Uiso 1 1 calc R .
N14 N 0.6667(14) 0.3297(7) 0.6160(7) 0.075(4) Uani 1 1 d . .
N15 N 0.3236(10) 0.2547(8) 0.2757(7) 0.053(4) Uani 1 1 d . U
N20 N 0.3757(9) 0.1640(7) 0.2202(8) 0.059(4) Uani 1 1 d . U
C62 C 0.3739(12) 0.1379(10) 0.2934(9) 0.060(5) Uani 1 1 d . .
N19 N 0.4022(9) -0.0267(8) 0.4505(8) 0.060(4) Uani 1 1 d . .
N18 N 0.4305(10) -0.1709(9) 0.5409(8) 0.069(4) Uani 1 1 d . .
N17 N 0.3868(10) -0.2237(9) 0.6919(7) 0.081(5) Uani 1 1 d . .
N16 N 0.3447(9) 0.0654(9) 0.5139(9) 0.065(4) Uani 1 1 d . .
N21 N 0.4745(13) 0.3201(8) 0.1456(7) 0.073(4) Uani 1 1 d . .
C63 C 0.4669(17) 0.3940(9) 0.1191(9) 0.068(5) Uani 1 1 d . U
C72 C 0.3665(18) 0.4236(11) 0.1148(8) 0.083(6) Uani 1 1 d . .
N24 N 0.2846(14) 0.3752(6) 0.1359(6) 0.054(4) Uani 1 1 d . .
N25 N 0.3226(17) 0.2683(7) 0.0789(9) 0.077(5) Uani 1 1 d . .
N28 N 0.1766(11) 0.2264(7) 0.1934(12) 0.066(4) Uani 1 1 d . .
C21 C 0.7948(12) 0.1020(9) 0.6230(11) 0.057(5) Uani 1 1 d . .
C17 C 0.8246(10) 0.0344(8) 0.6294(11) 0.053(5) Uani 1 1 d . .
C19 C 0.8073(13) -0.0036(10) 0.7549(11) 0.071(5) Uani 1 1 d . .
H19 H 0.8143 -0.0393 0.8008 0.085 Uiso 1 1 calc R .
C20 C 0.7699(13) 0.0651(11) 0.7461(11) 0.081(6) Uani 1 1 d . .
C16 C 0.8499(11) 0.0234(12) 0.5643(12) 0.066(5) Uani 1 1 d . .
C5 C 0.8170(12) 0.1531(10) 0.4926(11) 0.059(5) Uani 1 1 d . .
C4 C 0.8204(11) 0.2190(11) 0.4248(9) 0.062(5) Uani 1 1 d . .
H4 H 0.8420 0.2154 0.3822 0.075 Uiso 1 1 calc R .
C3 C 0.7942(13) 0.2837(9) 0.4211(10) 0.062(5) Uani 1 1 d . .
H3 H 0.7967 0.3255 0.3774 0.074 Uiso 1 1 calc R .
C2 C 0.7626(13) 0.2858(9) 0.4866(13) 0.085(6) Uani 1 1 d . U
H2 H 0.7421 0.3311 0.4839 0.102 Uiso 1 1 calc R .
C1 C 0.7904(11) 0.1613(9) 0.5534(14) 0.073(6) Uani 1 1 d . .
C15 C 0.8903(11) -0.0536(10) 0.5161(12) 0.055(5) Uani 1 1 d . U
C14 C 0.9139(11) -0.1236(10) 0.5198(13) 0.062(5) Uani 1 1 d . U
C10 C 0.9278(11) -0.1351(11) 0.4581(13) 0.066(5) Uani 1 1 d . .
C8 C 0.9021(10) -0.0078(9) 0.3858(11) 0.065(5) Uani 1 1 d . .
H8 H 0.8991 0.0308 0.3406 0.078 Uiso 1 1 calc R .
C31 C 0.547(3) 0.1758(12) 0.7720(17) 0.105(8) Uani 1 1 d . .
C22 C 0.503(2) 0.1626(11) 0.7248(15) 0.087(7) Uani 1 1 d . .
C24 C 0.4197(16) 0.1447(9) 0.6269(12) 0.079(6) Uani 1 1 d D U
H24 H 0.3943 0.1387 0.5909 0.094 Uiso 1 1 calc R .
N8 N 0.3579(18) 0.1273(13) 0.6889(13) 0.154(9) Uani 1 1 d D U
C25 C 0.401(2) 0.1355(10) 0.7410(15) 0.095(8) Uani 1 1 d D .
C27 C 0.394(3) 0.1322(16) 0.8531(18) 0.151(13) Uani 1 1 d . .
H27 H 0.3528 0.1260 0.8958 0.182 Uiso 1 1 calc R .
C28 C 0.501(3) 0.1605(12) 0.8437(17) 0.134(11) Uani 1 1 d D .
N9 N 0.549(3) 0.1753(18) 0.8907(17) 0.25(2) Uani 1 1 d D .
C30 C 0.691(2) 0.2155(12) 0.7995(15) 0.131(10) Uani 1 1 d . U
H30 H 0.7581 0.2356 0.7841 0.158 Uiso 1 1 calc R .
C41 C 0.7477(18) 0.3729(11) 0.6119(10) 0.082(6) Uani 1 1 d . .
C32 C 0.837(2) 0.3468(10) 0.6268(11) 0.098(7) Uani 1 1 d . .
N11 N 0.8409(13) 0.2661(8) 0.6504(8) 0.086(5) Uani 1 1 d . .
C33 C 0.9322(19) 0.2355(11) 0.6694(12) 0.120(8) Uani 1 1 d . U
H33 H 0.9375 0.1854 0.6830 0.144 Uiso 1 1 calc R .
C35 C 0.924(2) 0.3869(14) 0.6230(15) 0.139(10) Uani 1 1 d . .
C36 C 0.912(3) 0.4724(14) 0.5905(16) 0.171(13) Uani 1 1 d . U
H36 H 0.9663 0.5040 0.5835 0.205 Uiso 1 1 calc R .
C37 C 0.819(2) 0.4987(14) 0.5728(16) 0.147(11) Uani 1 1 d . U
H37 H 0.8111 0.5493 0.5525 0.177 Uiso 1 1 calc R .
C38 C 0.736(2) 0.4547(9) 0.5832(10) 0.092(7) Uani 1 1 d . .
C40 C 0.5758(15) 0.3587(9) 0.6003(9) 0.067(5) Uani 1 1 d . U
H40 H 0.5216 0.3278 0.6048 0.081 Uiso 1 1 calc R .
C43 C 0.3050(11) 0.3002(10) 0.3018(10) 0.060(5) Uani 1 1 d . .
H43 H 0.2919 0.3475 0.2688 0.072 Uiso 1 1 calc R .
C44 C 0.3012(12) 0.2907(11) 0.3704(11) 0.067(5) Uani 1 1 d . .
H44 H 0.2872 0.3283 0.3840 0.080 Uiso 1 1 calc R .
C45 C 0.3201(11) 0.2198(11) 0.4180(9) 0.055(4) Uani 1 1 d . .
H45 H 0.3181 0.2084 0.4662 0.066 Uiso 1 1 calc R .
C46 C 0.3411(11) 0.1672(9) 0.3966(10) 0.054(5) Uani 1 1 d . .
C47 C 0.3591(10) 0.0893(9) 0.4445(12) 0.060(5) Uani 1 1 d . U
C57 C 0.3861(11) 0.0443(9) 0.4104(12) 0.065(6) Uani 1 1 d . .
C58 C 0.3984(13) 0.0690(9) 0.3336(10) 0.061(5) Uani 1 1 d . .
C59 C 0.4339(12) 0.0232(9) 0.3035(11) 0.072(5) Uani 1 1 d . U
H59 H 0.4540 -0.0240 0.3317 0.086 Uiso 1 1 calc R .
C60 C 0.4390(13) 0.0486(10) 0.2321(11) 0.080(6) Uani 1 1 d . .
H60 H 0.4621 0.0187 0.2103 0.096 Uiso 1 1 calc R .
C61 C 0.4100(12) 0.1192(10) 0.1911(9) 0.073(5) Uani 1 1 d . .
H61 H 0.4144 0.1361 0.1418 0.087 Uiso 1 1 calc R .
C42 C 0.3462(11) 0.1882(11) 0.3230(12) 0.064(5) Uani 1 1 d . .
C56 C 0.3865(10) -0.0510(10) 0.5246(11) 0.063(5) Uani 1 1 d . U
C55 C 0.3993(11) -0.1285(10) 0.5714(11) 0.061(5) Uani 1 1 d . U
C54 C 0.4392(12) -0.2422(11) 0.5868(11) 0.079(6) Uani 1 1 d . .
H54 H 0.4612 -0.2757 0.5690 0.095 Uiso 1 1 calc R .
C52 C 0.4155(13) -0.2657(10) 0.6609(12) 0.072(6) Uani 1 1 d . U
C53 C 0.4296(14) -0.3540(9) 0.7083(10) 0.121(9) Uani 1 1 d . .
H53A H 0.4490 -0.3626 0.7534 0.181 Uiso 1 1 calc GR .
H53B H 0.4824 -0.3706 0.6824 0.181 Uiso 1 1 calc GR .
H53C H 0.3657 -0.3804 0.7169 0.181 Uiso 1 1 calc GR .
C51 C 0.3795(11) -0.1527(11) 0.6478(10) 0.064(5) Uani 1 1 d . .
C50 C 0.3472(12) -0.1031(11) 0.6749(10) 0.068(5) Uani 1 1 d . .
H50 H 0.3317 -0.1194 0.7244 0.082 Uiso 1 1 calc R .
C49 C 0.3380(12) -0.0311(11) 0.6300(12) 0.086(6) Uani 1 1 d . .
H49 H 0.3179 0.0010 0.6499 0.103 Uiso 1 1 calc R .
C48 C 0.3577(12) -0.0022(11) 0.5536(11) 0.065(5) Uani 1 1 d . .
C71 C 0.1921(17) 0.4001(11) 0.1322(9) 0.085(6) Uani 1 1 d . .
H71 H 0.1359 0.3670 0.1476 0.102 Uiso 1 1 calc R .
C70 C 0.1745(17) 0.4765(11) 0.1054(10) 0.095(7) Uani 1 1 d . .
H70 H 0.1071 0.4918 0.1024 0.113 Uiso 1 1 calc R .
N23 N 0.2515(18) 0.5278(10) 0.0840(9) 0.125(7) Uani 1 1 d . U
C69 C 0.3556(19) 0.5006(9) 0.0887(9) 0.083(6) Uani 1 1 d . U
C68 C 0.444(3) 0.5468(14) 0.0677(12) 0.130(11) Uani 1 1 d . .
H68 H 0.4397 0.5976 0.0497 0.156 Uiso 1 1 calc R .
C67 C 0.535(2) 0.5154(12) 0.0745(10) 0.098(8) Uani 1 1 d . U
H67 H 0.5928 0.5464 0.0626 0.118 Uiso 1 1 calc R .
C66 C 0.5524(19) 0.4425(13) 0.0971(9) 0.095(7) Uani 1 1 d . U
N22 N 0.6537(18) 0.4088(13) 0.0961(10) 0.142(8) Uani 1 1 d . U
C65 C 0.6549(17) 0.3364(11) 0.1212(10) 0.093(7) Uani 1 1 d . .
H65 H 0.7182 0.3141 0.1235 0.111 Uiso 1 1 calc R .
C64 C 0.5659(18) 0.2932(14) 0.1440(12) 0.112(8) Uani 1 1 d . .
H64 H 0.5710 0.2429 0.1588 0.134 Uiso 1 1 calc R .
C73 C 0.231(2) 0.2423(11) 0.0732(11) 0.085(6) Uani 1 1 d . U
C76 C 0.202(2) 0.2355(13) 0.0161(13) 0.113(9) Uani 1 1 d . U
N26 N 0.276(3) 0.2542(14) -0.0416(15) 0.178(10) Uani 1 1 d . .
C75 C 0.375(3) 0.2806(10) -0.0394(14) 0.137(10) Uani 1 1 d . U
H75 H 0.4265 0.2945 -0.0791 0.165 Uiso 1 1 calc R .
C74 C 0.394(2) 0.2859(10) 0.0229(13) 0.106(8) Uani 1 1 d . U
H74 H 0.4585 0.3023 0.0236 0.127 Uiso 1 1 calc R .
C82 C 0.1521(17) 0.2236(8) 0.1337(13) 0.076(6) Uani 1 1 d . .
C81 C 0.1104(17) 0.2072(8) 0.2507(11) 0.064(5) Uani 1 1 d . U
H81 H 0.1296 0.2118 0.2893 0.077 Uiso 1 1 calc R .
C80 C 0.0135(17) 0.1804(10) 0.2582(13) 0.096(7) Uani 1 1 d . U
H80 H -0.0324 0.1669 0.3009 0.116 Uiso 1 1 calc R .
N27 N -0.0141(17) 0.1740(11) 0.2027(16) 0.139(8) Uani 1 1 d . .
C79 C 0.0558(19) 0.1954(12) 0.1354(14) 0.104(7) Uani 1 1 d . U
C78 C 0.031(3) 0.1845(16) 0.0785(17) 0.164(13) Uani 1 1 d . .
H78 H -0.0332 0.1659 0.0803 0.197 Uiso 1 1 calc R .
Cl4 Cl 0.6739(11) 0.6753(5) 0.4820(8) 0.345(8) Uani 1 1 d . .
C77 C 0.106(3) 0.2024(18) 0.021(2) 0.187(14) Uani 1 1 d . .
H77 H 0.0942 0.1928 -0.0167 0.224 Uiso 1 1 calc R .
C26 C 0.351(2) 0.1162(14) 0.8165(16) 0.135(10) Uani 1 1 d . .
H26 H 0.2871 0.0917 0.8344 0.162 Uiso 1 1 calc R .
C29 C 0.647(2) 0.2013(18) 0.868(2) 0.140(11) Uani 1 1 d D U
H29 H 0.6845 0.2095 0.8975 0.169 Uiso 1 1 calc R .
N13 N 0.637(2) 0.4807(13) 0.5729(13) 0.157(9) Uani 1 1 d . .
N12 N 1.016(2) 0.3542(15) 0.6361(14) 0.182(10) Uani 1 1 d . .
C34 C 1.017(2) 0.2734(14) 0.6700(14) 0.159(12) Uani 1 1 d . .
H34 H 1.0734 0.2488 0.6910 0.191 Uiso 1 1 calc R .
C39 C 0.5599(17) 0.4300(11) 0.5785(10) 0.093(6) Uani 1 1 d . .
H39 H 0.4958 0.4474 0.5664 0.111 Uiso 1 1 calc R .

loop_
_atom_site_aniso_label
_atom_site_aniso_U_11
_atom_site_aniso_U_22
_atom_site_aniso_U_33
_atom_site_aniso_U_23
_atom_site_aniso_U_13
_atom_site_aniso_U_12
Ru1 0.1165(16) 0.0500(10) 0.0956(15) -0.0326(9) -0.0390(11) 0.0080(9)
Ru2 0.0956(14) 0.0454(10) 0.0663(12) -0.0004(8) -0.0217(9) -0.0082(8)
Cl2 0.418(16) 0.215(9) 0.193(9) -0.144(8) -0.115(10) 0.117(10)
Cl3 0.298(13) 0.254(11) 0.378(16) -0.217(12) -0.173(12) 0.140(10)
Cl1 0.55(3) 0.40(2) 0.296(17) -0.209(16) 0.122(16) -0.230(19)
C12 0.121(17) 0.022(10) 0.148(19) -0.029(11) -0.020(14) 0.001(10)
N6 0.079(11) 0.050(10) 0.076(12) -0.029(10) -0.012(9) -0.025(8)
C18 0.085(15) 0.037(11) 0.046(14) 0.016(12) -0.004(11) -0.011(9)
C6 0.039(12) 0.038(14) 0.090(19) -0.020(15) -0.012(11) 0.008(9)
N1 0.082(11) 0.054(10) 0.092(13) -0.032(10) -0.020(9) -0.009(8)
N2 0.023(9) 0.069(13) 0.100(14) -0.030(11) -0.024(9) -0.010(7)
C7 0.032(11) 0.042(14) 0.102(18) -0.048(14) 0.002(10) -0.018(8)
C9 0.045(13) 0.067(15) 0.16(2) -0.058(16) -0.037(13) 0.015(10)
N3 0.089(12) 0.047(10) 0.097(14) -0.037(10) -0.044(10) -0.009(8)
C11 0.028(12) 0.068(15) 0.13(2) -0.028(17) -0.033(13) -0.011(9)
C13 0.078(14) 0.051(14) 0.084(16) -0.037(11) -0.032(12) -0.015(10)
N4 0.034(9) 0.076(12) 0.156(18) -0.069(13) -0.033(9) 0.014(8)
N5 0.033(9) 0.030(10) 0.116(15) -0.030(9) -0.023(9) -0.006(6)
N10 0.18(2) 0.061(11) 0.079(14) -0.043(10) -0.054(15) 0.038(12)
N7 0.065(11) 0.031(8) 0.081(12) -0.038(8) 0.006(11) 0.001(7)
C23 0.11(2) 0.058(12) 0.072(15) -0.047(11) -0.035(14) 0.038(12)
N14 0.098(14) 0.063(10) 0.078(11) -0.039(8) -0.032(10) 0.002(11)
N15 0.072(9) 0.015(8) 0.054(9) 0.003(8) -0.015(7) -0.003(6)
N20 0.042(7) 0.043(7) 0.056(8) 0.011(6) -0.010(6) -0.001(6)
C62 0.057(12) 0.046(13) 0.044(14) 0.015(12) -0.019(10) -0.026(9)
N19 0.050(10) 0.064(11) 0.065(12) -0.028(9) -0.009(8) -0.014(7)
N18 0.063(11) 0.052(10) 0.074(12) -0.008(10) -0.022(8) 0.000(8)
N17 0.052(11) 0.079(12) 0.052(11) 0.026(10) -0.008(8) -0.031(8)
N16 0.058(10) 0.068(12) 0.036(11) 0.008(9) -0.007(8) -0.021(8)
N21 0.081(13) 0.059(11) 0.072(11) -0.024(8) 0.003(10) -0.036(9)
C63 0.106(14) 0.031(10) 0.068(12) -0.018(8) -0.025(10) -0.014(11)
C72 0.10(2) 0.086(18) 0.031(12) -0.009(11) 0.013(11) -0.021(16)
N24 0.063(11) 0.044(9) 0.037(9) -0.002(7) -0.004(8) -0.026(9)
N25 0.113(15) 0.049(9) 0.069(13) -0.013(9) -0.050(12) -0.016(9)
N28 0.054(11) 0.039(8) 0.099(15) -0.017(9) -0.037(11) -0.012(7)
C21 0.057(12) 0.028(13) 0.080(16) -0.013(12) -0.021(11) -0.020(9)
C17 0.033(11) 0.021(11) 0.094(18) -0.010(12) -0.024(10) -0.007(7)
C19 0.066(14) 0.076(16) 0.059(16) -0.012(12) -0.028(12) -0.015(11)
C20 0.084(15) 0.061(14) 0.084(17) -0.015(13) -0.026(12) -0.002(11)
C16 0.040(12) 0.073(19) 0.093(19) -0.045(17) -0.003(11) -0.019(10)
C5 0.021(11) 0.081(18) 0.077(16) -0.033(15) -0.020(10) 0.009(9)
C4 0.045(12) 0.073(14) 0.066(15) -0.023(12) -0.029(9) 0.006(9)
C3 0.088(14) 0.034(12) 0.071(15) -0.017(10) -0.053(12) 0.005(9)
C2 0.083(12) 0.036(10) 0.111(15) 0.002(11) -0.051(12) 0.005(8)
C1 0.030(12) 0.042(14) 0.14(2) -0.035(16) 0.010(12) -0.014(9)
C15 0.022(9) 0.046(12) 0.092(14) -0.022(12) -0.022(9) -0.006(7)
C14 0.021(10) 0.042(11) 0.106(15) -0.018(12) -0.015(10) 0.009(7)
C10 0.024(11) 0.066(17) 0.102(19) -0.029(15) -0.024(11) -0.002(9)
C8 0.030(11) 0.044(13) 0.107(18) -0.019(11) -0.020(10) 0.007(8)
C31 0.15(3) 0.062(15) 0.11(3) -0.033(16) -0.06(2) 0.026(15)
C22 0.10(2) 0.072(15) 0.10(2) -0.041(15) -0.05(2) 0.032(15)
C24 0.061(16) 0.058(12) 0.123(18) -0.037(12) -0.035(12) -0.015(11)
N8 0.13(2) 0.18(2) 0.123(19) -0.037(18) -0.035(14) 0.056(16)
C25 0.079(19) 0.062(13) 0.12(3) -0.015(14) -0.023(19) -0.019(12)
C27 0.22(4) 0.13(3) 0.15(3) -0.10(2) -0.03(3) 0.03(3)
C28 0.23(4) 0.077(17) 0.08(3) -0.038(16) 0.01(3) -0.017(18)
N9 0.43(6) 0.22(4) 0.14(3) -0.13(3) -0.08(4) 0.13(4)
C30 0.22(3) 0.097(18) 0.097(19) -0.052(18) -0.05(2) 0.004(17)
C41 0.057(16) 0.102(19) 0.107(17) -0.059(14) -0.031(13) 0.001(14)
C32 0.11(2) 0.060(16) 0.14(2) -0.052(13) -0.030(16) -0.016(15)
N11 0.124(15) 0.068(12) 0.100(13) -0.057(9) -0.066(11) 0.046(10)
C33 0.141(18) 0.077(14) 0.163(19) -0.051(13) -0.081(15) -0.034(14)
C35 0.13(3) 0.09(2) 0.19(3) -0.056(19) -0.03(2) -0.014(19)
C36 0.23(3) 0.09(2) 0.20(3) -0.055(19) -0.07(3) -0.05(2)
C37 0.18(3) 0.072(18) 0.24(3) -0.11(2) 0.00(2) -0.022(19)
C38 0.16(2) 0.023(12) 0.104(17) -0.032(10) -0.025(15) -0.004(14)
C40 0.096(15) 0.030(11) 0.083(13) -0.027(9) -0.033(11) 0.024(9)
C43 0.037(12) 0.049(13) 0.059(17) 0.006(11) -0.012(10) 0.012(8)
C44 0.077(14) 0.080(16) 0.047(14) -0.034(12) 0.007(11) -0.027(11)
C45 0.058(12) 0.060(13) 0.041(12) -0.016(12) -0.011(9) -0.012(9)
C46 0.038(11) 0.059(14) 0.034(14) 0.009(11) -0.008(9) -0.017(9)
C47 0.009(9) 0.038(12) 0.096(16) 0.003(13) -0.012(9) 0.000(7)
C57 0.028(11) 0.023(12) 0.11(2) -0.003(14) -0.005(10) 0.004(8)
C58 0.082(14) 0.025(12) 0.039(14) 0.019(11) -0.005(10) -0.019(9)
C59 0.064(11) 0.042(10) 0.069(13) 0.011(10) -0.006(10) -0.011(8)
C60 0.088(15) 0.057(14) 0.079(17) -0.020(12) -0.003(12) 0.002(10)
C61 0.084(15) 0.065(14) 0.037(12) 0.007(11) -0.015(10) 0.007(11)
C42 0.026(11) 0.058(15) 0.09(2) -0.018(15) -0.007(10) -0.012(9)
C56 0.010(9) 0.077(14) 0.080(16) -0.017(13) -0.002(9) -0.011(8)
C55 0.020(10) 0.057(12) 0.085(14) -0.007(11) -0.025(9) -0.015(8)
C54 0.054(13) 0.104(18) 0.078(16) -0.030(13) -0.046(12) 0.003(11)
C52 0.062(9) 0.063(9) 0.066(10) -0.004(8) -0.016(8) -0.011(7)
C53 0.093(16) 0.104(16) 0.086(16) 0.039(12) -0.039(12) -0.049(12)
C51 0.029(11) 0.073(16) 0.046(15) 0.017(13) -0.015(9) -0.027(10)
C50 0.044(12) 0.068(15) 0.089(16) -0.021(15) -0.044(10) 0.002(10)
C49 0.052(13) 0.080(16) 0.089(19) 0.000(13) -0.021(12) -0.023(10)
C48 0.056(13) 0.054(14) 0.052(16) 0.004(14) 0.004(10) -0.023(10)
C71 0.077(18) 0.083(18) 0.070(15) -0.010(12) -0.005(12) -0.032(13)
C70 0.13(2) 0.046(14) 0.091(16) -0.013(11) -0.027(14) -0.013(13)
N23 0.18(2) 0.090(15) 0.073(13) -0.009(11) -0.022(13) 0.003(14)
C69 0.16(2) 0.025(12) 0.053(13) -0.008(9) -0.011(14) -0.018(13)
C68 0.22(3) 0.08(2) 0.071(18) 0.004(14) -0.05(2) -0.06(2)
C67 0.18(3) 0.044(17) 0.034(13) 0.015(11) -0.012(15) -0.058(15)
C66 0.15(2) 0.071(18) 0.042(13) -0.007(11) -0.006(14) -0.049(14)
N22 0.18(2) 0.13(2) 0.085(15) -0.030(14) -0.007(15) -0.012(15)
C65 0.079(18) 0.078(15) 0.083(16) -0.016(12) 0.033(12) -0.012(13)
C64 0.048(16) 0.17(2) 0.12(2) -0.074(17) 0.025(15) -0.014(18)
C73 0.13(2) 0.071(13) 0.047(16) -0.019(11) -0.027(15) 0.029(14)
C76 0.12(2) 0.16(2) 0.073(17) -0.067(17) 0.023(15) -0.046(17)
N26 0.24(3) 0.13(2) 0.18(3) -0.08(2) -0.07(3) 0.04(2)
C75 0.26(3) 0.049(13) 0.103(19) -0.019(13) -0.07(2) 0.011(17)
C74 0.15(2) 0.068(14) 0.083(18) -0.021(14) -0.020(17) -0.021(14)
C82 0.076(18) 0.054(12) 0.082(19) -0.007(11) -0.037(16) -0.018(11)
C81 0.091(15) 0.037(10) 0.054(14) -0.001(10) -0.038(14) -0.013(10)
C80 0.086(16) 0.085(15) 0.099(18) -0.022(14) -0.019(15) -0.008(11)
N27 0.16(2) 0.116(16) 0.15(2) -0.058(16) -0.053(19) -0.012(14)
C79 0.083(19) 0.125(18) 0.087(19) -0.020(15) -0.049(16) -0.013(14)
C78 0.17(3) 0.23(3) 0.11(2) -0.08(2) -0.02(2) -0.11(2)
Cl4 0.435(19) 0.118(7) 0.49(2) -0.109(10) -0.202(16) 0.070(9)
C77 0.17(3) 0.23(3) 0.20(4) -0.13(3) -0.05(3) -0.09(3)
C26 0.18(3) 0.10(2) 0.09(2) -0.020(17) 0.02(2) -0.046(18)
C29 0.18(3) 0.16(3) 0.11(2) -0.07(2) -0.05(2) 0.02(2)
N13 0.15(2) 0.15(2) 0.21(3) -0.124(19) -0.030(19) 0.035(19)
N12 0.21(3) 0.16(3) 0.20(3) -0.08(2) -0.11(2) 0.01(2)
C34 0.18(3) 0.10(2) 0.21(3) -0.039(19) -0.14(2) 0.009(19)
C39 0.12(2) 0.070(16) 0.097(16) -0.042(12) -0.026(13) 0.030(13)

loop_
_atom_type_symbol
_atom_type_description
_atom_type_scat_dispersion_real
_atom_type_scat_dispersion_imag
_atom_type_scat_source
C C 0.0033 0.0016 'International Tables Vol C Tables 4.2.6.8 and 6.1.1.4'
H H 0.0000 0.0000 'International Tables Vol C Tables 4.2.6.8 and 6.1.1.4'
Cl Cl 0.1484 0.1585 'International Tables Vol C Tables 4.2.6.8 and 6.1.1.4'
N N 0.0061 0.0033 'International Tables Vol C Tables 4.2.6.8 and 6.1.1.4'
Ru Ru -1.2594 0.8363 'International Tables Vol C Tables 4.2.6.8 and 6.1.1.4'

loop_
_geom_angle_atom_site_label_1
_geom_angle_atom_site_label_2
_geom_angle_atom_site_label_3
_geom_angle
N6 Ru1 N10 95.4(6)
N6 Ru1 N7 88.8(5)
N6 Ru1 N14 175.8(6)
N1 Ru1 N6 81.6(7)
N1 Ru1 N10 173.6(8)
N1 Ru1 N7 94.3(7)
N1 Ru1 N14 95.1(6)
N7 Ru1 N10 80.0(9)
N7 Ru1 N14 94.1(6)
N14 Ru1 N10 88.2(5)
N11 Ru1 N6 95.8(6)
N11 Ru1 N1 91.4(6)
N11 Ru1 N10 94.5(9)
N11 Ru1 N7 173.2(6)
N11 Ru1 N14 81.7(6)
N15 Ru2 N21 89.1(5)
N15 Ru2 N24 94.0(5)
N15 Ru2 N28 94.1(7)
N20 Ru2 N15 79.9(6)
N20 Ru2 N21 95.8(6)
N20 Ru2 N24 173.4(6)
N20 Ru2 N28 89.3(5)
N24 Ru2 N21 81.3(7)
N24 Ru2 N28 93.9(6)
N25 Ru2 N15 172.4(6)
N25 Ru2 N20 94.3(6)
N25 Ru2 N21 96.5(7)
N25 Ru2 N24 91.9(5)
N25 Ru2 N28 80.7(8)
N28 Ru2 N21 174.4(6)
H12A C12 H12B 109.5
H12A C12 H12C 109.5
H12B C12 H12C 109.5
C11 C12 H12A 109.5
C11 C12 H12B 109.5
C11 C12 H12C 109.5
C21 N6 Ru1 116.2(12)
C20 N6 Ru1 130.4(14)
C20 N6 C21 113.5(15)
C17 C18 H18 120.3
C19 C18 H18 120.3
C19 C18 C17 119.5(18)
N2 C6 C16 119.7(18)
N2 C6 C5 119(2)
C16 C6 C5 121(2)
C2 N1 Ru1 133.5(15)
C2 N1 C1 113.2(17)
C1 N1 Ru1 113.2(14)
C6 N2 C7 116.5(16)
N2 C7 C15 121.4(17)
N2 C7 C8 117.3(19)
C15 C7 C8 121.2(17)
C10 C9 H9 118.4
C8 C9 H9 118.4
C8 C9 C10 123(2)
C11 N3 C10 111.1(16)
N3 C11 C12 111(2)
N3 C11 C13 128.3(18)
C13 C11 C12 121(2)
C11 C13 H13 120.4
N4 C13 C11 119.3(18)
N4 C13 H13 120.4
C13 N4 C14 118.2(17)
C16 N5 C15 116.3(16)
C31 N10 Ru1 109.0(19)
C30 N10 Ru1 129(2)
C30 N10 C31 122(2)
C23 N7 Ru1 132.7(16)
C23 N7 C22 111.6(18)
C22 N7 Ru1 115.7(16)
N7 C23 H23 117.1
N7 C23 C24 125.8(18)
C24 C23 H23 117.1
C41 N14 Ru1 109.5(13)
C40 N14 Ru1 130.0(12)
C40 N14 C41 120.5(16)
C43 N15 Ru2 130.1(12)
C43 N15 C42 114.1(16)
C42 N15 Ru2 115.8(14)
C62 N20 Ru2 112.5(13)
C61 N20 Ru2 130.3(13)
C61 N20 C62 117.2(14)
N20 C62 C42 117.0(16)
C58 C62 N20 120.9(19)
C58 C62 C42 122.1(18)
C57 N19 C56 116.5(15)
C55 N18 C54 114.9(16)
C52 N17 C51 115.7(17)
C48 N16 C47 119.0(16)
C63 N21 Ru2 110.4(14)
C64 N21 Ru2 130.6(15)
C64 N21 C63 118.7(18)
N21 C63 C72 118.5(18)
N21 C63 C66 123(2)
C66 C63 C72 118(2)
N24 C72 C63 117.2(19)
N24 C72 C69 123(2)
C69 C72 C63 120(2)
C72 N24 Ru2 112.7(14)
C71 N24 Ru2 128.3(13)
C71 N24 C72 119.0(16)
C73 N25 Ru2 115.0(15)
C74 N25 Ru2 130.6(18)
C74 N25 C73 114(2)
C82 N28 Ru2 110.8(15)
C81 N28 Ru2 127.9(16)
C81 N28 C82 121.2(17)
N6 C21 C1 113.3(17)
C17 C21 N6 126.7(17)
C17 C21 C1 119.9(19)
C18 C17 C16 123.9(18)
C21 C17 C18 116.8(19)
C21 C17 C16 119.2(17)
C18 C19 H19 119.3
C18 C19 C20 121.4(17)
C20 C19 H19 119.3
N6 C20 C19 121.8(17)
C6 C16 C17 119(2)
N5 C16 C6 124.7(19)
N5 C16 C17 116(2)
C6 C5 C4 124(2)
C1 C5 C6 119.3(18)
C1 C5 C4 116.9(19)
C5 C4 H4 118.6
C3 C4 C5 122.8(17)
C3 C4 H4 118.6
C4 C3 H3 122.0
C4 C3 C2 116.1(16)
C2 C3 H3 122.0
N1 C2 C3 128.0(18)
N1 C2 H2 116.0
C3 C2 H2 116.0
C21 C1 N1 115(2)
C5 C1 N1 123(2)
C5 C1 C21 121.8(18)
C7 C15 C14 117(2)
N5 C15 C7 121.5(17)
N5 C15 C14 121.5(19)
N4 C14 C15 119(2)
N4 C14 C10 120.2(18)
C10 C14 C15 121(2)
C9 C10 N3 118(2)
C9 C10 C14 119(2)
N3 C10 C14 122.9(18)
C7 C8 H8 120.7
C9 C8 C7 118.5(18)
C9 C8 H8 120.7
N10 C31 C28 112(3)
C22 C31 N10 122(3)
C22 C31 C28 126(3)
N7 C22 C25 125(2)
C31 C22 N7 113(3)
C31 C22 C25 122(3)
C23 C24 H24 118.6
N8 C24 C23 123(2)
N8 C24 H24 118.6
C24 N8 C25 116(2)
C22 C25 C26 114(2)
N8 C25 C22 119(3)
N8 C25 C26 127(3)
C28 C27 H27 114.0
C26 C27 H27 114.0
C26 C27 C28 132(4)
C31 C28 C27 106(3)
N9 C28 C31 125(3)
N9 C28 C27 129(3)
C29 N9 C28 116(4)
N10 C30 H30 117.0
N10 C30 C29 126(3)
C29 C30 H30 117.0
N14 C41 C38 119.2(19)
C32 C41 N14 122(2)
C32 C41 C38 118(2)
C41 C32 N11 113.1(19)
C41 C32 C35 126(2)
C35 C32 N11 121(2)
C32 N11 Ru1 113.3(14)
C33 N11 Ru1 131.3(12)
C33 N11 C32 115.4(17)
N11 C33 H33 117.5
N11 C33 C34 125(2)
C34 C33 H33 117.5
C32 C35 C36 114(2)
N12 C35 C32 121(2)
N12 C35 C36 124(3)
C35 C36 H36 120.9
C37 C36 C35 118(3)
C37 C36 H36 120.9
C36 C37 H37 118.5
C38 C37 C36 123(3)
C38 C37 H37 118.5
C37 C38 C41 120(2)
C37 C38 N13 123(2)
N13 C38 C41 117(2)
N14 C40 H40 118.7
C39 C40 N14 122.5(18)
C39 C40 H40 118.7
N15 C43 H43 115.0
N15 C43 C44 130.1(15)
C44 C43 H43 115.0
C43 C44 H44 123.3
C43 C44 C45 113.4(16)
C45 C44 H44 123.3
C44 C45 H45 119.1
C46 C45 C44 121.8(16)
C46 C45 H45 119.1
C45 C46 C47 125(2)
C45 C46 C42 116.6(15)
C42 C46 C47 118(2)
N16 C47 C46 120(2)
N16 C47 C57 123.6(15)
C57 C47 C46 116(2)
N19 C57 C47 119.0(19)
N19 C57 C58 116.4(18)
C47 C57 C58 124.6(16)
C62 C58 C57 117.2(18)
C62 C58 C59 121.6(19)
C59 C58 C57 121.2(16)
C58 C59 H59 121.0
C60 C59 C58 118.0(16)
C60 C59 H59 121.0
C59 C60 H60 120.0
C59 C60 C61 120.0(17)
C61 C60 H60 120.0
N20 C61 C60 122.1(16)
N20 C61 H61 118.9
C60 C61 H61 118.9
N15 C42 C62 114.6(19)
N15 C42 C46 123.8(18)
C46 C42 C62 121.6(18)
N19 C56 C55 119(2)
N19 C56 C48 120.3(16)
C48 C56 C55 120(2)
N18 C55 C56 118(2)
N18 C55 C51 124.4(17)
C51 C55 C56 118(2)
N18 C54 H54 119.9
N18 C54 C52 120.2(18)
C52 C54 H54 119.9
N17 C52 C54 125.4(17)
N17 C52 C53 121(2)
C54 C52 C53 113(2)
C52 C53 H53A 109.5
C52 C53 H53B 109.5
C52 C53 H53C 109.5
H53A C53 H53B 109.5
H53A C53 H53C 109.5
H53B C53 H53C 109.5
N17 C51 C55 119(2)
N17 C51 C50 120.8(19)
C50 C51 C55 119.9(17)
C51 C50 H50 119.6
C49 C50 C51 120.7(19)
C49 C50 H50 119.6
C50 C49 H49 118.5
C50 C49 C48 123(2)
C48 C49 H49 118.5
N16 C48 C56 121.6(18)
N16 C48 C49 120(2)
C56 C48 C49 117.8(18)
N24 C71 H71 119.1
N24 C71 C70 121.8(17)
C70 C71 H71 119.1
C71 C70 H70 118.6
N23 C70 C71 123(2)
N23 C70 H70 118.6
C70 N23 C69 116.1(19)
C72 C69 N23 117(2)
C68 C69 C72 119(2)
C68 C69 N23 123(2)
C69 C68 H68 121.2
C67 C68 C69 118(3)
C67 C68 H68 121.2
C68 C67 H67 116.6
C68 C67 C66 127(3)
C66 C67 H67 116.6
C63 C66 N22 115(2)
C67 C66 C63 118(2)
C67 C66 N22 127(2)
C65 N22 C66 118(2)
N22 C65 H65 118.9
N22 C65 C64 122(2)
C64 C65 H65 118.9
N21 C64 C65 122(2)
N21 C64 H64 118.8
C65 C64 H64 118.8
N25 C73 C76 130(2)
N25 C73 C82 115(2)
C76 C73 C82 115(3)
C73 C76 C77 123(2)
N26 C76 C73 115(3)
N26 C76 C77 122(3)
C76 N26 C75 118(3)
N26 C75 H75 119.7
C74 C75 N26 121(3)
C74 C75 H75 119.7
N25 C74 C75 122(2)
N25 C74 H74 119.2
C75 C74 H74 119.2
N28 C82 C73 118(2)
N28 C82 C79 121(2)
C79 C82 C73 121(3)
N28 C81 H81 118.3
N28 C81 C80 123.4(19)
C80 C81 H81 118.3
C81 C80 H80 120.9
N27 C80 C81 118(2)
N27 C80 H80 120.9
C80 N27 C79 122(2)
C82 C79 N27 115(2)
C78 C79 C82 122(3)
C78 C79 N27 123(3)
C79 C78 H78 121.6
C77 C78 C79 117(3)
C77 C78 H78 121.6
C76 C77 H77 119.2
C78 C77 C76 122(3)
C78 C77 H77 119.2
C25 C26 H26 120.1
C27 C26 C25 120(3)
C27 C26 H26 120.1
N9 C29 C30 119(4)
N9 C29 H29 120.5
C30 C29 H29 120.5
C38 N13 C39 117(2)
C35 N12 C34 119(2)
C33 C34 N12 117(2)
C33 C34 H34 121.5
N12 C34 H34 121.5
C40 C39 N13 123(2)
C40 C39 H39 118.7
N13 C39 H39 118.7

loop_
_geom_bond_atom_site_label_1
_geom_bond_atom_site_label_2
_geom_bond_distance
Ru1 N6 2.037(15)
Ru1 N1 2.036(17)
Ru1 N10 2.129(19)
Ru1 N7 2.080(16)
Ru1 N14 2.111(16)
Ru1 N11 1.995(18)
Ru2 N15 2.076(16)
Ru2 N20 2.073(14)
Ru2 N21 2.146(17)
Ru2 N24 2.085(15)
Ru2 N25 2.048(17)
Ru2 N28 2.130(15)
C12 H12A 0.9800
C12 H12B 0.9800
C12 H12C 0.9800
C12 C11 1.61(2)
N6 C21 1.43(2)
N6 C20 1.40(2)
C18 H18 0.9500
C18 C17 1.41(2)
C18 C19 1.39(2)
C6 N2 1.35(2)
C6 C16 1.42(2)
C6 C5 1.46(2)
N1 C2 1.37(2)
N1 C1 1.48(2)
N2 C7 1.39(2)
C7 C15 1.43(2)
C7 C8 1.45(2)
C9 H9 0.9500
C9 C10 1.39(2)
C9 C8 1.38(2)
N3 C11 1.36(2)
N3 C10 1.42(2)
C11 C13 1.38(2)
C13 H13 0.9500
C13 N4 1.36(2)
N4 C14 1.37(2)
N5 C16 1.34(2)
N5 C15 1.34(2)
N10 C31 1.44(3)
N10 C30 1.28(2)
N7 C23 1.35(2)
N7 C22 1.42(3)
C23 H23 0.9500
C23 C24 1.40(2)
N14 C41 1.40(2)
N14 C40 1.364(19)
N15 C43 1.29(2)
N15 C42 1.36(2)
N20 C62 1.414(19)
N20 C61 1.36(2)
C62 C58 1.36(2)
C62 C42 1.46(2)
N19 C57 1.366(19)
N19 C56 1.42(2)
N18 C55 1.33(2)
N18 C54 1.38(2)
N17 C52 1.33(2)
N17 C51 1.36(2)
N16 C47 1.33(2)
N16 C48 1.30(2)
N21 C63 1.38(2)
N21 C64 1.33(2)
C63 C72 1.46(2)
C63 C66 1.43(2)
C72 N24 1.39(2)
C72 C69 1.45(3)
N24 C71 1.33(2)
N25 C73 1.40(3)
N25 C74 1.32(2)
N28 C82 1.40(2)
N28 C81 1.31(2)
C21 C17 1.40(2)
C21 C1 1.46(2)
C17 C16 1.50(2)
C19 H19 0.9500
C19 C20 1.43(2)
C5 C4 1.48(2)
C5 C1 1.38(2)
C4 H4 0.9500
C4 C3 1.35(2)
C3 H3 0.9500
C3 C2 1.42(2)
C2 H2 0.9500
C15 C14 1.45(2)
C14 C10 1.43(2)
C8 H8 0.9500
C31 C22 1.38(3)
C31 C28 1.46(3)
C22 C25 1.42(3)
C24 H24 0.9500
C24 N8 1.35(2)
N8 C25 1.41(2)
C25 C26 1.53(3)
C27 H27 0.9500
C27 C28 1.52(4)
C27 C26 1.20(3)
C28 N9 1.42(3)
N9 C29 1.37(3)
C30 H30 0.9500
C30 C29 1.39(4)
C41 C32 1.33(2)
C41 C38 1.54(3)
C32 N11 1.52(2)
C32 C35 1.43(3)
N11 C33 1.39(2)
C33 H33 0.9500
C33 C34 1.41(3)
C35 C36 1.60(3)
C35 N12 1.38(3)
C36 H36 0.9500
C36 C37 1.38(3)
C37 H37 0.9500
C37 C38 1.38(3)
C38 N13 1.43(3)
C40 H40 0.9500
C40 C39 1.36(2)
C43 H43 0.9500
C43 C44 1.39(2)
C44 H44 0.9500
C44 C45 1.41(2)
C45 H45 0.9500
C45 C46 1.37(2)
C46 C47 1.52(2)
C46 C42 1.43(2)
C47 C57 1.43(2)
C57 C58 1.48(2)
C58 C59 1.40(2)
C59 H59 0.9500
C59 C60 1.37(2)
C60 H60 0.9500
C60 C61 1.41(2)
C61 H61 0.9500
C56 C55 1.49(2)
C56 C48 1.42(2)
C55 C51 1.47(2)
C54 H54 0.9500
C54 C52 1.43(2)
C52 C53 1.67(2)
C53 H53A 0.9800
C53 H53B 0.9800
C53 H53C 0.9800
C51 C50 1.42(2)
C50 H50 0.9500
C50 C49 1.39(2)
C49 H49 0.9500
C49 C48 1.46(2)
C71 H71 0.9500
C71 C70 1.45(2)
C70 H70 0.9500
C70 N23 1.38(2)
N23 C69 1.49(3)
C69 C68 1.44(3)
C68 H68 0.9500
C68 C67 1.36(3)
C67 H67 0.9500
C67 C66 1.39(3)
C66 N22 1.51(3)
N22 C65 1.35(2)
C65 H65 0.9500
C65 C64 1.40(2)
C64 H64 0.9500
C73 C76 1.41(3)
C73 C82 1.45(3)
C76 N26 1.37(3)
C76 C77 1.45(3)
N26 C75 1.46(3)
C75 H75 0.9500
C75 C74 1.45(3)
C74 H74 0.9500
C82 C79 1.43(3)
C81 H81 0.9500
C81 C80 1.39(2)
C80 H80 0.9500
C80 N27 1.37(3)
N27 C79 1.48(3)
C79 C78 1.42(3)
C78 H78 0.9500
C78 C77 1.38(3)
C77 H77 0.9500
C26 H26 0.9500
C29 H29 0.9500
N13 C39 1.45(3)
N12 C34 1.50(3)
C34 H34 0.9500
C39 H39 0.9500

loop_
_geom_torsion_atom_site_label_1
_geom_torsion_atom_site_label_2
_geom_torsion_atom_site_label_3
_geom_torsion_atom_site_label_4
_geom_torsion
Ru1 N6 C21 C17 -174.2(11)
Ru1 N6 C21 C1 2.8(16)
Ru1 N6 C20 C19 179.3(11)
Ru1 N1 C2 C3 -177.1(12)
Ru1 N1 C1 C21 -7.3(16)
Ru1 N1 C1 C5 174.1(12)
Ru1 N10 C31 C22 2(2)
Ru1 N10 C31 C28 178.5(13)
Ru1 N10 C30 C29 -179(2)
Ru1 N7 C23 C24 -178.6(11)
Ru1 N7 C22 C31 1.8(19)
Ru1 N7 C22 C25 178.9(14)
Ru1 N14 C41 C32 2(2)
Ru1 N14 C41 C38 176.4(13)
Ru1 N14 C40 C39 179.5(13)
Ru1 N11 C33 C34 -175.9(18)
Ru2 N15 C43 C44 179.0(12)
Ru2 N15 C42 C62 2.7(16)
Ru2 N15 C42 C46 -175.7(11)
Ru2 N20 C62 C58 176.7(11)
Ru2 N20 C62 C42 -4.2(15)
Ru2 N20 C61 C60 -179.3(11)
Ru2 N21 C63 C72 0.1(18)
Ru2 N21 C63 C66 179.0(13)
Ru2 N21 C64 C65 177.4(14)
Ru2 N24 C71 C70 179.1(12)
Ru2 N25 C73 C76 179.4(18)
Ru2 N25 C73 C82 3.5(19)
Ru2 N25 C74 C75 178.9(13)
Ru2 N28 C82 C73 5.4(18)
Ru2 N28 C82 C79 178.3(14)
Ru2 N28 C81 C80 179.8(12)
C12 C11 C13 N4 -177.7(13)
N6 C21 C17 C18 -7(2)
N6 C21 C17 C16 175.6(13)
N6 C21 C1 N1 3.0(18)
N6 C21 C1 C5 -178.4(14)
C18 C17 C16 C6 -173.7(14)
C18 C17 C16 N5 8(2)
C18 C19 C20 N6 -2(3)
C6 N2 C7 C15 0.3(19)
C6 N2 C7 C8 176.9(13)
C6 C5 C4 C3 -178.2(14)
C6 C5 C1 N1 -179.9(13)
C6 C5 C1 C21 2(2)
N2 C6 C16 N5 1(2)
N2 C6 C16 C17 -177.0(13)
N2 C6 C5 C4 -11(2)
N2 C6 C5 C1 174.7(14)
N2 C7 C15 N5 1(2)
N2 C7 C15 C14 -179.9(12)
N2 C7 C8 C9 -177.7(12)
C7 C15 C14 N4 178.4(13)
C7 C15 C14 C10 -4(2)
N3 C11 C13 N4 0(3)
C11 N3 C10 C9 179.8(14)
C11 N3 C10 C14 -3(2)
C11 C13 N4 C14 -1(2)
C13 N4 C14 C15 178.1(12)
C13 N4 C14 C10 0(2)
N4 C14 C10 C9 179.3(13)
N4 C14 C10 N3 2(2)
N5 C15 C14 N4 -2(2)
N5 C15 C14 C10 175.5(14)
N10 C31 C22 N7 -2(3)
N10 C31 C22 C25 -179.4(17)
N10 C31 C28 C27 179.4(18)
N10 C31 C28 N9 4(3)
N10 C30 C29 N9 -3(5)
N7 C23 C24 N8 1(3)
N7 C22 C25 N8 -1(3)
N7 C22 C25 C26 177.7(17)
C23 N7 C22 C31 -177.3(15)
C23 N7 C22 C25 0(2)
C23 C24 N8 C25 -2(3)
N14 C41 C32 N11 -2(3)
N14 C41 C32 C35 179(2)
N14 C41 C38 C37 -174(2)
N14 C41 C38 N13 10(3)
N14 C40 C39 N13 -3(3)
N15 C43 C44 C45 -1(2)
N20 C62 C58 C57 -175.0(13)
N20 C62 C58 C59 5(2)
N20 C62 C42 N15 1.1(19)
N20 C62 C42 C46 179.5(12)
C62 N20 C61 C60 2(2)
C62 C58 C59 C60 -3(2)
N19 C57 C58 C62 174.3(13)
N19 C57 C58 C59 -6(2)
N19 C56 C55 N18 4(2)
N19 C56 C55 C51 -178.1(12)
N19 C56 C48 N16 0(2)
N19 C56 C48 C49 177.1(12)
N18 C55 C51 N17 -4(2)
N18 C55 C51 C50 179.5(14)
N18 C54 C52 N17 -2(3)
N18 C54 C52 C53 179.5(13)
N17 C51 C50 C49 -178.9(13)
N16 C47 C57 N19 -3(2)
N16 C47 C57 C58 177.3(14)
N21 C63 C72 N24 -2(2)
N21 C63 C72 C69 178.8(14)
N21 C63 C66 C67 -177.0(16)
N21 C63 C66 N22 7(3)
C63 N21 C64 C65 5(3)
C63 C72 N24 Ru2 2.4(18)
C63 C72 N24 C71 -179.5(15)
C63 C72 C69 N23 178.7(15)
C63 C72 C69 C68 0(3)
C63 C66 N22 C65 -5(3)
C72 C63 C66 C67 2(2)
C72 C63 C66 N22 -174.0(16)
C72 N24 C71 C70 1(3)
C72 C69 C68 C67 -1(3)
N24 C72 C69 N23 -1(2)
N24 C72 C69 C68 -179.8(17)
N24 C71 C70 N23 -2(3)
N25 C73 C76 N26 3(3)
N25 C73 C76 C77 175(2)
N25 C73 C82 N28 -6(2)
N25 C73 C82 C79 -178.9(16)
N28 C82 C79 N27 3(3)
N28 C82 C79 C78 -173(2)
N28 C81 C80 N27 0(3)
C21 N6 C20 C19 -1(2)
C21 C17 C16 C6 3(2)
C21 C17 C16 N5 -175.2(12)
C17 C18 C19 C20 1(2)
C17 C21 C1 N1 -179.8(12)
C17 C21 C1 C5 -1(2)
C19 C18 C17 C21 4(2)
C19 C18 C17 C16 -179.5(14)
C20 N6 C21 C17 6(2)
C20 N6 C21 C1 -177.3(13)
C16 C6 N2 C7 -1(2)
C16 C6 C5 C4 175.2(14)
C16 C6 C5 C1 1(2)
C16 N5 C15 C7 -1(2)
C16 N5 C15 C14 180.0(13)
C5 C6 N2 C7 -175.4(12)
C5 C6 C16 N5 175.4(14)
C5 C6 C16 C17 -3(2)
C5 C4 C3 C2 0(2)
C4 C5 C1 N1 5(2)
C4 C5 C1 C21 -173.5(12)
C4 C3 C2 N1 2(3)
C2 N1 C1 C21 175.3(13)
C2 N1 C1 C5 -3(2)
C1 N1 C2 C3 0(2)
C1 C21 C17 C18 175.9(13)
C1 C21 C17 C16 -1(2)
C1 C5 C4 C3 -3(2)
C15 C7 C8 C9 -1(2)
C15 N5 C16 C6 0(2)
C15 N5 C16 C17 178.2(12)
C15 C14 C10 C9 1(2)
C15 C14 C10 N3 -176.0(13)
C10 C9 C8 C7 -2(2)
C10 N3 C11 C12 179.7(12)
C10 N3 C11 C13 2(2)
C8 C7 C15 N5 -175.7(13)
C8 C7 C15 C14 4(2)
C8 C9 C10 N3 178.8(13)
C8 C9 C10 C14 1(2)
C31 N10 C30 C29 2(4)
C31 C22 C25 N8 176.0(19)
C31 C22 C25 C26 -5(3)
C31 C28 N9 C29 -5(5)
C22 N7 C23 C24 0(2)
C22 C31 C28 C27 -4(3)
C22 C31 C28 N9 -180(2)
C22 C25 C26 C27 8(4)
C24 N8 C25 C22 2(3)
C24 N8 C25 C26 -177(2)
N8 C25 C26 C27 -173(3)
C27 C28 N9 C29 -179(3)
C28 C31 C22 N7 -178.8(18)
C28 C31 C22 C25 4(3)
C28 C27 C26 C25 -11(5)
C28 N9 C29 C30 4(5)
C30 N10 C31 C22 -179.1(19)
C30 N10 C31 C28 -2(3)
C41 N14 C40 C39 2(3)
C41 C32 N11 Ru1 1(2)
C41 C32 N11 C33 -177.5(19)
C41 C32 C35 C36 -6(4)
C41 C32 C35 N12 -176(3)
C41 C38 N13 C39 -10(3)
C32 C41 C38 C37 1(3)
C32 C41 C38 N13 -175(2)
C32 N11 C33 C34 2(3)
C32 C35 C36 C37 3(4)
C32 C35 N12 C34 -14(4)
N11 C32 C35 C36 175(2)
N11 C32 C35 N12 4(4)
N11 C33 C34 N12 -11(4)
C35 C32 N11 Ru1 -179.8(18)
C35 C32 N11 C33 2(3)
C35 C36 C37 C38 1(5)
C35 N12 C34 C33 17(4)
C36 C35 N12 C34 177(2)
C36 C37 C38 C41 -4(4)
C36 C37 C38 N13 172(3)
C37 C38 N13 C39 174(2)
C38 C41 C32 N11 -176.4(15)
C38 C41 C32 C35 4(3)
C38 N13 C39 C40 7(3)
C40 N14 C41 C32 180.0(19)
C40 N14 C41 C38 -5(2)
C43 N15 C42 C62 -176.1(13)
C43 N15 C42 C46 6(2)
C43 C44 C45 C46 1(2)
C44 C45 C46 C47 -178.1(13)
C44 C45 C46 C42 2(2)
C45 C46 C47 N16 7(2)
C45 C46 C47 C57 -176.2(14)
C45 C46 C42 N15 -5(2)
C45 C46 C42 C62 176.3(13)
C46 C47 C57 N19 -179.2(12)
C46 C47 C57 C58 1(2)
C47 N16 C48 C56 0(2)
C47 N16 C48 C49 -177.1(13)
C47 C46 C42 N15 174.6(12)
C47 C46 C42 C62 -4(2)
C47 C57 C58 C62 -6(2)
C47 C57 C58 C59 174.1(14)
C57 N19 C56 C55 177.8(12)
C57 N19 C56 C48 -1.3(19)
C57 C58 C59 C60 177.0(14)
C58 C62 C42 N15 -179.8(13)
C58 C62 C42 C46 -1(2)
C58 C59 C60 C61 1(2)
C59 C60 C61 N20 0(3)
C61 N20 C62 C58 -5(2)
C61 N20 C62 C42 174.5(13)
C42 N15 C43 C44 -2(2)
C42 C62 C58 C57 6(2)
C42 C62 C58 C59 -173.9(14)
C42 C46 C47 N16 -172.8(13)
C42 C46 C47 C57 3.7(19)
C56 N19 C57 C47 2.5(19)
C56 N19 C57 C58 -177.6(12)
C56 C55 C51 N17 177.6(12)
C56 C55 C51 C50 1(2)
C55 N18 C54 C52 0(2)
C55 C56 C48 N16 -179.0(13)
C55 C56 C48 C49 -2(2)
C55 C51 C50 C49 -3(2)
C54 N18 C55 C56 -178.9(12)
C54 N18 C55 C51 3(2)
C52 N17 C51 C55 2(2)
C52 N17 C51 C50 178.4(15)
C51 N17 C52 C54 1(3)
C51 N17 C52 C53 179.0(13)
C51 C50 C49 C48 2(2)
C50 C49 C48 N16 177.7(14)
C50 C49 C48 C56 1(2)
C48 N16 C47 C46 177.8(13)
C48 N16 C47 C57 2(2)
C48 C56 C55 N18 -177.3(14)
C48 C56 C55 C51 1(2)
C71 C70 N23 C69 1(3)
C70 N23 C69 C72 0(3)
C70 N23 C69 C68 179.1(18)
N23 C69 C68 C67 -180(2)
C69 C72 N24 Ru2 -178.0(12)
C69 C72 N24 C71 0(2)
C69 C68 C67 C66 3(4)
C68 C67 C66 C63 -3(3)
C68 C67 C66 N22 172(2)
C67 C66 N22 C65 179.3(19)
C66 C63 C72 N24 179.3(14)
C66 C63 C72 C69 0(2)
C66 N22 C65 C64 4(3)
N22 C65 C64 N21 -3(3)
C64 N21 C63 C72 174.2(17)
C64 N21 C63 C66 -7(3)
C73 N25 C74 C75 2(3)
C73 C76 N26 C75 -2(3)
C73 C76 C77 C78 9(5)
C73 C82 C79 N27 175.7(16)
C73 C82 C79 C78 0(3)
C76 C73 C82 N28 177.4(17)
C76 C73 C82 C79 5(3)
C76 N26 C75 C74 1(3)
N26 C76 C77 C78 -179(3)
N26 C75 C74 N25 -1(3)
C74 N25 C73 C76 -3(3)
C74 N25 C73 C82 -179.3(16)
C82 N28 C81 C80 3(2)
C82 C73 C76 N26 179(2)
C82 C73 C76 C77 -9(3)
C82 C79 C78 C77 0(4)
C81 N28 C82 C73 -176.9(15)
C81 N28 C82 C79 -4(2)
C81 C80 N27 C79 -1(3)
C80 N27 C79 C82 -1(3)
C80 N27 C79 C78 175(2)
N27 C79 C78 C77 -176(3)
C79 C78 C77 C76 -4(5)
C77 C76 N26 C75 -174(2)
C26 C27 C28 C31 8(5)
C26 C27 C28 N9 -177(4)
N12 C35 C36 C37 173(3)
